data_1561795
loop_
_publ_author_name
'Llano-Tom\'e, Francisco'
'Baz\'an, Bego\~na'
'Urtiaga, Miren-Karmele'
'Barandika, Gotzone'
'Antonia Se\~nar\'is-Rodr\'iguez, M.'
'S\'anchez-And\'ujar, Manuel'
'Arriortua, Mar\'ia-Isabel'

_publ_section_title
;
 Cu-PDC-bpa solid coordination frameworks (PDC=2,5-pyrindinedicarboxylate;
 bpa=1,2-DI(4-pyridil)ethane)): 2D and 3D structural flexibility producing
 a 3-c herringbone array next to ideal
;
_journal_name_full 'Journal of Solid State Chemistry'
_journal_page_first 191
_journal_page_last 198
_journal_paper_doi 10.1016/j.jssc.2015.06.039
_journal_volume 230
_journal_year 2015
_chemical_formula_moiety '2(C13 H11 Cu N2 O5), 2(H2O3.5)'
_chemical_formula_sum 'C26 H36 Cu2 N4 O17'
_chemical_formula_weight 803.67
_space_group_IT_number 15
_space_group_name_Hall '-C 2yc'
_space_group_name_H-M_alt 'C 1 2/c 1'
_symmetry_cell_setting monoclinic
_symmetry_Int_Tables_number 15
_symmetry_space_group_name_H-M 'C 1 2/c 1'
_atom_sites_solution_hydrogens geom
_atom_sites_solution_primary direct
_atom_sites_solution_secondary difmap
_cell_angle_alpha 90
_cell_angle_beta 108.692(3)
_cell_angle_gamma 90
_cell_formula_units_Z 4
_cell_length_a 18.8827(5)
_cell_length_b 9.8114(2)
_cell_length_c 19.5013(4)
_cell_measurement_reflns_used 6467
_cell_measurement_temperature 100(2)
_cell_measurement_theta_max 28.4242
_cell_measurement_theta_min 1.8173
_cell_measurement_wavelength 0.71073
_cell_volume 3422.36(15)
_computing_cell_refinement
;
        CrysAlisPro, Agilent Technologies,
        Version 1.171.35.11 (release 16-05-2011 CrysAlis171 .NET)
        (compiled May 16 2011,17:55:39)
;
_computing_data_collection
;
        CrysAlisPro, Agilent Technologies,
        Version 1.171.35.11 (release 16-05-2011 CrysAlis171 .NET)
        (compiled May 16 2011,17:55:39)
;
_computing_data_reduction
;
        CrysAlisPro, Agilent Technologies,
        Version 1.171.35.11 (release 16-05-2011 CrysAlis171 .NET)
        (compiled May 16 2011,17:55:39)
;
_computing_structure_refinement 'SHELXL-97 (Sheldrick, 2008)'
_diffrn_ambient_temperature 100(2)
_diffrn_detector_area_resol_mean 16.2439
_diffrn_measured_fraction_theta_full 1
_diffrn_measured_fraction_theta_max 0.904
_diffrn_measurement_device_type 'SuperNova, Single source at offset), Eos'
_diffrn_measurement_method '\w scans'
_diffrn_orient_matrix_UB_11 0.0246494
_diffrn_orient_matrix_UB_12 0.0474358
_diffrn_orient_matrix_UB_13 0.0231643
_diffrn_orient_matrix_UB_21 -0.0300014
_diffrn_orient_matrix_UB_22 0.0260125
_diffrn_orient_matrix_UB_23 0.010602
_diffrn_orient_matrix_UB_31 0.008133
_diffrn_orient_matrix_UB_32 -0.0479617
_diffrn_orient_matrix_UB_33 0.0286849
_diffrn_radiation_monochromator graphite
_diffrn_radiation_type MoK\a
_diffrn_radiation_wavelength 0.71073
_diffrn_reflns_av_R_equivalents 0.0279
_diffrn_reflns_av_unetI/netI 0.031
_diffrn_reflns_limit_h_max 24
_diffrn_reflns_limit_h_min -23
_diffrn_reflns_limit_k_max 12
_diffrn_reflns_limit_k_min -13
_diffrn_reflns_limit_l_max 25
_diffrn_reflns_limit_l_min -21
_diffrn_reflns_number 12908
_diffrn_reflns_theta_full 25
_diffrn_reflns_theta_max 28.4
_diffrn_reflns_theta_min 2.2
_exptl_absorpt_coefficient_mu 1.321
_exptl_absorpt_correction_T_max 0.873
_exptl_absorpt_correction_T_min 0.84
_exptl_absorpt_correction_type analytical
_exptl_absorpt_process_details
;
        CrysAlisPro, Agilent Technologies,
        Version 1.171.35.11 (release 16-05-2011 CrysAlis171 .NET)
        (compiled May 16 2011,17:55:39)
Analytical numeric absorption correction using a multifaceted crystal
                        model based on expressions derived by R.C. Clark & J.S.
        (Clark, R. C. & Reid, J. S. (1995). Acta Cryst. A51, 887-897)
;
_exptl_crystal_colour blue
_exptl_crystal_density_diffrn 1.532
_exptl_crystal_density_meas 1.58(5)
_exptl_crystal_density_method Flotation
_exptl_crystal_description prism
_exptl_crystal_F_000 1600
_exptl_crystal_size_max 0.1809
_exptl_crystal_size_mid 0.1628
_exptl_crystal_size_min 0.1293
_refine_diff_density_max 1.451
_refine_diff_density_min -0.986
_refine_diff_density_rms 0.083
_refine_ls_extinction_method none
_refine_ls_goodness_of_fit_ref 1.098
_refine_ls_hydrogen_treatment mixed
_refine_ls_matrix_type full
_refine_ls_number_parameters 238
_refine_ls_number_reflns 3878
_refine_ls_number_restraints 3
_refine_ls_restrained_S_all 1.098
_refine_ls_R_factor_all 0.0472
_refine_ls_R_factor_gt 0.0401
_refine_ls_shift/su_max 0.001
_refine_ls_shift/su_mean 0
_refine_ls_structure_factor_coef Fsqd
_refine_ls_weighting_details 'calc w=1/[\s^2^(Fo^2^)+(0.0425P)^2^+9.9119P] where P=(Fo^2^+2Fc^2^)/3'
_refine_ls_weighting_scheme calc
_refine_ls_wR_factor_gt 0.1013
_refine_ls_wR_factor_ref 0.1058
_reflns_number_gt 3360
_reflns_number_total 3878
_reflns_threshold_expression >2\s(I)
_cod_data_source_file JSSC-2015-230-191.cif
_cod_data_source_block fll377ver
_cod_original_cell_volume 3422.36(13)
_cod_original_sg_symbol_H-M 'C 2/c'
_cod_database_code 1561795

loop_
_symmetry_equiv_pos_as_xyz
'x, y, z'
'-x, y, -z+1/2'
'x+1/2, y+1/2, z'
'-x+1/2, y+1/2, -z+1/2'
'-x, -y, -z'
'x, -y, z-1/2'
'-x+1/2, -y+1/2, -z'
'x+1/2, -y+1/2, z-1/2'

loop_
_atom_site_label
_atom_site_type_symbol
_atom_site_fract_x
_atom_site_fract_y
_atom_site_fract_z
_atom_site_U_iso_or_equiv
_atom_site_adp_type
_atom_site_occupancy
_atom_site_symmetry_multiplicity
_atom_site_calc_flag
_atom_site_refinement_flags
_atom_site_disorder_assembly
_atom_site_disorder_group
C1 C 0.43398(17) 0.2744(3) 0.14011(15) 0.0287(6) Uani 1 1 d . . .
H1 H 0.4491 0.3096 0.188 0.034 Uiso 1 1 calc R . .
C2 C 0.47452(17) 0.1683(3) 0.12459(15) 0.0283(6) Uani 1 1 d . . .
H2 H 0.5162 0.1316 0.1614 0.034 Uiso 1 1 calc R . .
C3 C 0.45411(16) 0.1157(3) 0.05486(14) 0.0236(5) Uani 1 1 d . . .
C4 C 0.39287(17) 0.1744(3) 0.00412(15) 0.0293(6) Uani 1 1 d . . .
H4 H 0.377 0.1419 -0.0443 0.035 Uiso 1 1 calc R . .
C5 C 0.35465(17) 0.2797(3) 0.02344(14) 0.0264(6) Uani 1 1 d . . .
H5 H 0.3128 0.3182 -0.0124 0.032 Uiso 1 1 calc R . .
C6 C 0.49713(18) -0.0020(3) 0.03772(15) 0.0281(6) Uani 1 1 d . . .
H6A H 0.5482 -0.0024 0.0731 0.034 Uiso 1 1 calc R . .
H6B H 0.4725 -0.0883 0.0438 0.034 Uiso 1 1 calc R . .
C7 C 0.20978(16) 0.6094(2) 0.00620(13) 0.0204(5) Uani 1 1 d . . .
C8 C 0.20017(15) 0.6710(2) 0.07411(13) 0.0192(5) Uani 1 1 d . A .
C9 C 0.14903(16) 0.7715(3) 0.07411(13) 0.0221(5) Uani 1 1 d . . .
H9 H 0.1153 0.8049 0.03 0.027 Uiso 1 1 calc R A .
C10 C 0.14804(16) 0.8230(3) 0.14035(14) 0.0230(5) Uani 1 1 d . . .
H10 H 0.1134 0.892 0.1421 0.028 Uiso 1 1 calc R . .
C11 C 0.30178(16) 0.2722(3) 0.29645(13) 0.0226(5) Uani 1 1 d . . .
C12 C 0.24756(16) 0.6696(3) 0.19895(14) 0.0230(6) Uani 1 1 d . . .
H12 H 0.2817 0.634 0.2423 0.028 Uiso 1 1 calc R . .
C13 C 0.29658(18) 0.3278(3) 0.22294(14) 0.0255(6) Uani 1 1 d . . .
Cu1 Cu 0.317384(19) 0.47899(3) 0.118623(15) 0.02000(11) Uani 1 1 d . . .
N1 N 0.37438(13) 0.3298(2) 0.09090(12) 0.0220(5) Uani 1 1 d . A .
N2 N 0.24837(13) 0.6200(2) 0.13555(11) 0.0206(5) Uani 1 1 d . A .
O1 O 0.26143(11) 0.52129(18) 0.01666(9) 0.0229(4) Uani 1 1 d . A .
O3 O 0.34504(11) 0.41524(19) 0.22069(9) 0.0243(4) Uani 1 1 d . A .
O5W O 0.40957(12) 0.6308(2) 0.12637(11) 0.0294(4) Uani 1 1 d D A .
O2 O 0.16810(11) 0.64617(19) -0.05404(9) 0.0244(4) Uani 1 1 d . A 1
O4 O 0.24484(14) 0.2879(2) 0.16894(10) 0.0383(6) Uani 1 1 d . B 1
O7W O 0.5 0.7549(4) 0.25 0.095(2) Uani 1 2 d S C 1
O8W O 0.1076(2) 0.4074(3) 0.20885(18) 0.0972(14) Uani 1 1 d . D 1
O6W O 0.19424(15) 0.4849(2) -0.16428(11) 0.0415(6) Uani 1 1 d . E 2
O9W O 0.5132(3) 0.5578(6) 0.0680(3) 0.0884(17) Uani 0.65 1 d P F 2
O10W O 0.1095(6) 0.2390(15) 0.1487(5) 0.097(4) Uani 0.35 1 d P G 2
H5BW H 0.389(3) 0.699(4) 0.105(3) 0.145 Uiso 1 1 d D . .
H5AW H 0.439(3) 0.655(6) 0.1655(17) 0.145 Uiso 1 1 d D . .

loop_
_atom_site_aniso_label
_atom_site_aniso_U_11
_atom_site_aniso_U_22
_atom_site_aniso_U_33
_atom_site_aniso_U_23
_atom_site_aniso_U_13
_atom_site_aniso_U_12
C1 0.0354(16) 0.0314(15) 0.0212(13) -0.0023(11) 0.0115(12) 0.0045(13)
C2 0.0303(15) 0.0326(15) 0.0236(14) 0.0020(11) 0.0108(12) 0.0074(12)
C3 0.0268(14) 0.0215(13) 0.0273(13) -0.0002(10) 0.0153(11) 0.0005(11)
C4 0.0349(16) 0.0298(15) 0.0228(13) -0.0063(11) 0.0089(12) 0.0054(12)
C5 0.0321(15) 0.0258(14) 0.0224(13) -0.0007(11) 0.0104(12) 0.0054(12)
C6 0.0325(15) 0.0255(14) 0.0293(15) -0.0006(11) 0.0143(12) 0.0070(12)
C7 0.0327(14) 0.0150(11) 0.0175(12) -0.0009(9) 0.0135(11) -0.0032(11)
C8 0.0284(14) 0.0158(11) 0.0166(11) -0.0006(9) 0.0115(10) -0.0020(10)
C9 0.0305(14) 0.0199(12) 0.0177(12) -0.0012(10) 0.0100(11) -0.0008(11)
C10 0.0318(15) 0.0187(12) 0.0229(13) -0.0031(10) 0.0148(11) -0.0007(11)
C11 0.0387(16) 0.0163(12) 0.0180(12) 0.0019(9) 0.0165(11) 0.0042(11)
C12 0.0376(16) 0.0176(12) 0.0172(12) 0.0007(9) 0.0138(11) -0.0008(11)
C13 0.0466(18) 0.0160(12) 0.0190(13) 0.0017(10) 0.0177(12) 0.0025(12)
Cu1 0.0331(2) 0.01599(17) 0.01492(17) 0.00142(11) 0.01325(14) 0.00306(13)
N1 0.0309(12) 0.0182(10) 0.0213(11) 0.0007(8) 0.0145(9) 0.0010(9)
N2 0.0330(13) 0.0160(10) 0.0163(10) 0.0006(8) 0.0129(9) -0.0018(9)
O1 0.0350(11) 0.0201(9) 0.0171(9) 0.0007(7) 0.0132(8) 0.0050(8)
O3 0.0407(12) 0.0190(9) 0.0186(9) 0.0037(7) 0.0172(8) 0.0027(8)
O5W 0.0338(12) 0.0227(10) 0.0293(11) 0.0031(8) 0.0069(9) -0.0005(9)
O2 0.0374(11) 0.0210(9) 0.0163(9) 0.0002(7) 0.0104(8) 0.0047(8)
O4 0.0709(16) 0.0278(11) 0.0164(9) 0.0002(8) 0.0143(10) -0.0146(11)
O7W 0.099(4) 0.038(2) 0.085(3) 0 -0.061(3) 0
O8W 0.116(3) 0.059(2) 0.066(2) 0.0212(17) -0.042(2) -0.017(2)
O6W 0.0691(17) 0.0364(12) 0.0223(10) -0.0058(9) 0.0194(11) -0.0002(11)
O9W 0.085(4) 0.072(4) 0.110(5) 0.007(3) 0.034(3) 0.011(3)
O10W 0.061(6) 0.169(12) 0.055(5) 0.008(7) 0.011(5) -0.017(7)

loop_
_atom_type_symbol
_atom_type_description
_atom_type_scat_dispersion_real
_atom_type_scat_dispersion_imag
_atom_type_scat_source
C C 0.0033 0.0016 'International Tables Vol C Tables 4.2.6.8 and 6.1.1.4'
Cu Cu 0.3201 1.2651 'International Tables Vol C Tables 4.2.6.8 and 6.1.1.4'
N N 0.0061 0.0033 'International Tables Vol C Tables 4.2.6.8 and 6.1.1.4'
O O 0.0106 0.006 'International Tables Vol C Tables 4.2.6.8 and 6.1.1.4'
H H 0 0 'International Tables Vol C Tables 4.2.6.8 and 6.1.1.4'

loop_
_exptl_crystal_face_index_h
_exptl_crystal_face_index_k
_exptl_crystal_face_index_l
_exptl_crystal_face_perp_dist
12 -12 1 0.0742
-12 12 -1 0.0742
-17 -11 5 0.0647
17 11 -5 0.0647
17 2 14 0.0696
-6 -11 17 0.0768
6 11 -17 0.0768
-15 1 26 0.0783
16 1 16 0.0805
17 -3 -25 0.0616
-14 0 -17 0.0489

loop_
_geom_angle_atom_site_label_1
_geom_angle_atom_site_label_2
_geom_angle_atom_site_label_3
_geom_angle
_geom_angle_site_symmetry_1
_geom_angle_site_symmetry_3
N1 C1 C2 123.1(3) . .
N1 C1 H1 118.4 . .
C2 C1 H1 118.4 . .
C1 C2 C3 119.7(3) . .
C1 C2 H2 120.2 . .
C3 C2 H2 120.2 . .
C4 C3 C2 116.9(2) . .
C4 C3 C6 123.1(2) . .
C2 C3 C6 120.1(3) . .
C5 C4 C3 120.4(3) . .
C5 C4 H4 119.8 . .
C3 C4 H4 119.8 . .
N1 C5 C4 122.5(3) . .
N1 C5 H5 118.8 . .
C4 C5 H5 118.8 . .
C6 C6 C3 114.0(3) 5_655 .
C6 C6 H6A 108.7 5_655 .
C3 C6 H6A 108.7 . .
C6 C6 H6B 108.7 5_655 .
C3 C6 H6B 108.7 . .
H6A C6 H6B 107.6 . .
O2 C7 O1 124.9(2) . .
O2 C7 C8 119.6(2) . .
O1 C7 C8 115.5(2) . .
N2 C8 C9 122.6(2) . .
N2 C8 C7 113.1(2) . .
C9 C8 C7 124.3(2) . .
C8 C9 C10 118.4(2) . .
C8 C9 H9 120.8 . .
C10 C9 H9 120.8 . .
C11 C10 C9 119.1(2) 4 .
C11 C10 H10 120.4 4 .
C9 C10 H10 120.4 . .
C10 C11 C12 118.9(2) 4_545 4_545
C10 C11 C13 122.3(2) 4_545 .
C12 C11 C13 118.8(2) 4_545 .
N2 C12 C11 122.0(2) . 4
N2 C12 H12 119 . .
C11 C12 H12 119 4 .
O4 C13 O3 124.3(2) . .
O4 C13 C11 118.9(2) . .
O3 C13 C11 116.8(2) . .
O1 Cu1 O3 163.32(8) . .
O1 Cu1 N1 92.43(8) . .
O3 Cu1 N1 92.82(8) . .
O1 Cu1 N2 81.61(8) . .
O3 Cu1 N2 91.62(8) . .
N1 Cu1 N2 172.31(9) . .
O1 Cu1 O5W 94.64(8) . .
O3 Cu1 O5W 101.00(8) . .
N1 Cu1 O5W 91.78(9) . .
N2 Cu1 O5W 93.54(8) . .
C1 N1 C5 117.4(2) . .
C1 N1 Cu1 120.50(18) . .
C5 N1 Cu1 122.10(19) . .
C12 N2 C8 118.9(2) . .
C12 N2 Cu1 127.41(19) . .
C8 N2 Cu1 113.61(16) . .
C7 O1 Cu1 116.14(15) . .
C13 O3 Cu1 106.68(17) . .
Cu1 O5W H5BW 105(5) . .
Cu1 O5W H5AW 122(5) . .
H5BW O5W H5AW 108(3) . .

loop_
_geom_bond_atom_site_label_1
_geom_bond_atom_site_label_2
_geom_bond_distance
_geom_bond_site_symmetry_2
C1 N1 1.338(4) .
C1 C2 1.381(4) .
C1 H1 0.95 .
C2 C3 1.389(4) .
C2 H2 0.95 .
C3 C4 1.384(4) .
C3 C6 1.510(4) .
C4 C5 1.381(4) .
C4 H4 0.95 .
C5 N1 1.340(3) .
C5 H5 0.95 .
C6 C6 1.510(5) 5_655
C6 H6A 0.99 .
C6 H6B 0.99 .
C7 O2 1.240(3) .
C7 O1 1.270(3) .
C7 C8 1.519(3) .
C8 N2 1.347(3) .
C8 C9 1.380(4) .
C9 C10 1.393(3) .
C9 H9 0.95 .
C10 C11 1.384(4) 4
C10 H10 0.95 .
C11 C10 1.384(4) 4_545
C11 C12 1.394(4) 4_545
C11 C13 1.507(3) .
C12 N2 1.333(3) .
C12 C11 1.394(4) 4
C12 H12 0.95 .
C13 O4 1.248(4) .
C13 O3 1.265(3) .
Cu1 O1 1.9737(18) .
Cu1 O3 1.9898(17) .
Cu1 N1 1.992(2) .
Cu1 N2 1.999(2) .
Cu1 O5W 2.259(2) .
O5W H5BW 0.818(10) .
O5W H5AW 0.819(10) .

loop_
_geom_torsion_atom_site_label_1
_geom_torsion_atom_site_label_2
_geom_torsion_atom_site_label_3
_geom_torsion_atom_site_label_4
_geom_torsion
_geom_torsion_site_symmetry_1
_geom_torsion_site_symmetry_2
_geom_torsion_site_symmetry_3
_geom_torsion_site_symmetry_4
N1 C1 C2 C3 0.7(5) . . . .
C1 C2 C3 C4 0.0(4) . . . .
C1 C2 C3 C6 -178.8(3) . . . .
C2 C3 C4 C5 -0.3(4) . . . .
C6 C3 C4 C5 178.4(3) . . . .
C3 C4 C5 N1 0.1(5) . . . .
C4 C3 C6 C6 35.2(5) . . . 5_655
C2 C3 C6 C6 -146.1(3) . . . 5_655
O2 C7 C8 N2 179.0(2) . . . .
O1 C7 C8 N2 -0.8(3) . . . .
O2 C7 C8 C9 -2.6(4) . . . .
O1 C7 C8 C9 177.6(2) . . . .
N2 C8 C9 C10 0.7(4) . . . .
C7 C8 C9 C10 -177.5(2) . . . .
C8 C9 C10 C11 0.2(4) . . . 4
C10 C11 C13 O4 -172.3(3) 4_545 . . .
C12 C11 C13 O4 5.3(4) 4_545 . . .
C10 C11 C13 O3 6.3(4) 4_545 . . .
C12 C11 C13 O3 -176.1(2) 4_545 . . .
C2 C1 N1 C5 -0.9(4) . . . .
C2 C1 N1 Cu1 178.2(2) . . . .
C4 C5 N1 C1 0.5(4) . . . .
C4 C5 N1 Cu1 -178.6(2) . . . .
O1 Cu1 N1 C1 168.0(2) . . . .
O3 Cu1 N1 C1 -27.9(2) . . . .
N2 Cu1 N1 C1 -153.0(6) . . . .
O5W Cu1 N1 C1 73.2(2) . . . .
O1 Cu1 N1 C5 -12.9(2) . . . .
O3 Cu1 N1 C5 151.2(2) . . . .
N2 Cu1 N1 C5 26.1(7) . . . .
O5W Cu1 N1 C5 -107.7(2) . . . .
C11 C12 N2 C8 0.2(4) 4 . . .
C11 C12 N2 Cu1 177.44(19) 4 . . .
C9 C8 N2 C12 -1.0(4) . . . .
C7 C8 N2 C12 177.4(2) . . . .
C9 C8 N2 Cu1 -178.5(2) . . . .
C7 C8 N2 Cu1 -0.1(3) . . . .
O1 Cu1 N2 C12 -176.7(2) . . . .
O3 Cu1 N2 C12 18.6(2) . . . .
N1 Cu1 N2 C12 143.8(6) . . . .
O5W Cu1 N2 C12 -82.5(2) . . . .
O1 Cu1 N2 C8 0.60(18) . . . .
O3 Cu1 N2 C8 -164.09(18) . . . .
N1 Cu1 N2 C8 -38.9(7) . . . .
O5W Cu1 N2 C8 94.78(18) . . . .
O2 C7 O1 Cu1 -178.4(2) . . . .
C8 C7 O1 Cu1 1.3(3) . . . .
O3 Cu1 O1 C7 65.8(3) . . . .
N1 Cu1 O1 C7 174.04(19) . . . .
N2 Cu1 O1 C7 -1.07(18) . . . .
O5W Cu1 O1 C7 -93.98(19) . . . .
O4 C13 O3 Cu1 3.4(3) . . . .
C11 C13 O3 Cu1 -175.12(18) . . . .
O1 Cu1 O3 C13 20.8(4) . . . .
N1 Cu1 O3 C13 -87.41(18) . . . .
N2 Cu1 O3 C13 86.31(18) . . . .
O5W Cu1 O3 C13 -179.77(17) . . . .
